data_4319424
loop_
_publ_author_name
'Lee Martin'
'Scott S. Turner'
'Peter Day'
'Philippe Guionneau'
'Judith A. K. Howard'
'Dai E. Hibbs'
'Mark E. Light'
'Michael B. Hursthouse'
'Mikio Uruichi'
'Kyuyo Yakushi'

_publ_section_title
;
 Crystal Chemistry and Physical Properties of Superconducting and
 Semiconducting Charge Transfer Salts of the Type
 (BEDT-TTF)4[AIMIII(C2O4)3].PhCN (AI= H3O, NH4, K; MIII= Cr, Fe, Co, Al;
 BEDT-TTF = Bis(ethylenedithio)tetrathiafulvalene)
;
_journal_name_full 'Inorganic Chemistry'
_journal_page_first 1363
_journal_page_last 1371
_journal_paper_doi 10.1021/ic001193u
_journal_volume 40
_journal_year 2001
_chemical_formula_sum 'C53 H41 Co N2 O12 S32'
_chemical_formula_weight 1982.90
_chemical_name_systematic
;
 ?
;
_space_group_IT_number 60
_symmetry_cell_setting orthorhombic
_symmetry_space_group_name_Hall '-P 2n 2ab'
_symmetry_space_group_name_H-M 'P b c n'
_atom_sites_solution_hydrogens geom
_atom_sites_solution_primary direct
_atom_sites_solution_secondary difmap
_audit_creation_method SHELXL-97
_cell_angle_alpha 90.00
_cell_angle_beta 90.00
_cell_angle_gamma 90.00
_cell_formula_units_Z 4
_cell_length_a 10.34000(10)
_cell_length_b 19.5016(2)
_cell_length_c 35.7684(5)
_cell_measurement_temperature 150(2)
_cell_volume 7212.57(14)
_computing_structure_refinement 'SHELXL-97 (Sheldrick, 1997)'
_computing_structure_solution 'SHELXS-97 (Sheldrick, 1990)'
_diffrn_ambient_temperature 150(2)
_diffrn_measured_fraction_theta_full 0.998
_diffrn_measured_fraction_theta_max 0.998
_diffrn_radiation_monochromator graphite
_diffrn_radiation_source 'fine-focus sealed tube'
_diffrn_radiation_type MoK\a
_diffrn_radiation_wavelength 0.71073
_diffrn_reflns_av_R_equivalents 0.0524
_diffrn_reflns_av_sigmaI/netI 0.0344
_diffrn_reflns_limit_h_max 13
_diffrn_reflns_limit_h_min -12
_diffrn_reflns_limit_k_max 25
_diffrn_reflns_limit_k_min -25
_diffrn_reflns_limit_l_max 41
_diffrn_reflns_limit_l_min -46
_diffrn_reflns_number 50376
_diffrn_reflns_theta_full 27.48
_diffrn_reflns_theta_max 27.48
_diffrn_reflns_theta_min 1.14
_exptl_absorpt_coefficient_mu 1.226
_exptl_absorpt_correction_T_max 0.8013
_exptl_absorpt_correction_T_min 0.5744
_exptl_absorpt_process_details 'SADABS (sheldrick, 1995)'
_exptl_crystal_density_diffrn 1.825
_exptl_crystal_density_method 'not measured'
_exptl_crystal_F_000 4024
_exptl_crystal_size_max 0.38
_exptl_crystal_size_mid 0.25
_exptl_crystal_size_min 0.16
_refine_diff_density_max 0.745
_refine_diff_density_min -0.902
_refine_diff_density_rms 0.174
_refine_ls_extinction_method none
_refine_ls_goodness_of_fit_ref 0.936
_refine_ls_hydrogen_treatment mixed
_refine_ls_matrix_type full
_refine_ls_number_parameters 462
_refine_ls_number_reflns 8265
_refine_ls_number_restraints 0
_refine_ls_restrained_S_all 0.936
_refine_ls_R_factor_all 0.0863
_refine_ls_R_factor_gt 0.0742
_refine_ls_shift/su_max 0.000
_refine_ls_shift/su_mean 0.000
_refine_ls_structure_factor_coef Fsqd
_refine_ls_weighting_details 'calc w=1/[\s^2^(Fo^2^)+(0.0500P)^2^+200.0000P] where P=(Fo^2^+2Fc^2^)/3'
_refine_ls_weighting_scheme calc
_refine_ls_wR_factor_gt 0.1971
_refine_ls_wR_factor_ref 0.2046
_reflns_number_gt 7099
_reflns_number_total 8265
_reflns_threshold_expression >2sigma(I)
_cod_data_source_file ic001193u_1.cif
_cod_data_source_block CoOxalateET
_cod_depositor_comments
;
The following automatic conversions were performed:

'_symmetry_cell_setting' value 'Orthorhombic' changed to
'orthorhombic' according to the built-in table from CIF Core
dictionary named 'cif_core.dic' version 2.4.1 from 2010-06-29.

Automatic conversion script
Id: cif_fix_values 1646 2011-03-28 12:23:43Z adriana 
;
_cod_original_formula_sum 'C53 H41 Co1 N2 O12 S32'
_cod_database_code 4319424

loop_
_symmetry_equiv_pos_as_xyz
'x, y, z'
'-x+1/2, -y+1/2, z+1/2'
'-x, y, -z+1/2'
'x+1/2, -y+1/2, -z'
'-x, -y, -z'
'x-1/2, y-1/2, -z-1/2'
'x, -y, z-1/2'
'-x-1/2, y-1/2, z'

loop_
_atom_site_label
_atom_site_type_symbol
_atom_site_fract_x
_atom_site_fract_y
_atom_site_fract_z
_atom_site_U_iso_or_equiv
_atom_site_adp_type
_atom_site_occupancy
_atom_site_symmetry_multiplicity
_atom_site_calc_flag
_atom_site_refinement_flags
_atom_site_disorder_assembly
_atom_site_disorder_group
Co1 Co 0.5000 0.19270(7) 0.2500 0.0186(3) Uani 1 2 d S . .
S16 S 1.21812(16) 0.04758(9) -0.04886(4) 0.0188(3) Uani 1 1 d . . .
S15 S 1.01488(17) 0.14352(9) -0.02668(5) 0.0199(3) Uani 1 1 d . . .
S14 S 0.98054(17) 0.31485(10) 0.06334(5) 0.0230(4) Uani 1 1 d . . .
S13 S 1.02263(16) 0.07366(8) 0.05750(4) 0.0173(3) Uani 1 1 d . . .
S12 S 1.22159(17) 0.30389(9) -0.03764(5) 0.0213(4) Uani 1 1 d . . .
S11 S 1.22616(16) -0.01895(9) 0.03113(5) 0.0206(3) Uani 1 1 d . . .
S10 S 1.21111(17) 0.23352(9) 0.04192(5) 0.0224(4) Uani 1 1 d . . .
S9 S 0.98883(17) 0.38736(10) -0.02047(5) 0.0235(4) Uani 1 1 d . . .
S8 S 1.01823(18) 0.47241(10) -0.09035(5) 0.0253(4) Uani 1 1 d . . .
S7 S 1.25143(17) 0.17191(9) 0.11605(5) 0.0216(3) Uani 1 1 d . . .
S6 S 1.03019(17) 0.01882(10) 0.13628(5) 0.0229(4) Uani 1 1 d . . .
S5 S 1.24992(18) 0.10054(10) -0.12505(5) 0.0237(4) Uani 1 1 d . . .
S4 S 0.98763(18) 0.27648(10) 0.14322(5) 0.0234(4) Uani 1 1 d . . .
S3 S 0.99525(18) 0.21246(10) -0.09961(5) 0.0256(4) Uani 1 1 d . . .
S2 S 1.28300(17) 0.37780(10) -0.10765(5) 0.0249(4) Uani 1 1 d . . .
S1 S 1.26471(19) -0.09096(10) 0.10131(6) 0.0300(4) Uani 1 1 d . . .
C21 C 1.1828(7) 0.3704(4) -0.06847(19) 0.0204(14) Uani 1 1 d . . .
C20 C 1.1034(7) 0.3280(3) -0.00451(19) 0.0192(13) Uani 1 1 d . . .
C19 C 1.1182(7) 0.0461(3) 0.02105(19) 0.0186(13) Uani 1 1 d . . .
C18 C 1.1799(6) -0.0275(3) 0.07768(19) 0.0188(13) Uani 1 1 d . . .
C17 C 1.1607(6) 0.2289(3) 0.08893(19) 0.0177(13) Uani 1 1 d . . .
C16 C 1.0795(7) 0.4088(4) -0.06044(19) 0.0208(14) Uani 1 1 d . . .
C15 C 1.1663(7) 0.1053(4) -0.08250(19) 0.0193(13) Uani 1 1 d . . .
C14 C 1.0703(7) 0.1490(3) -0.07254(19) 0.0197(13) Uani 1 1 d . . .
C13 C 1.0586(6) 0.2675(4) 0.09917(18) 0.0189(13) Uani 1 1 d . . .
C12 C 1.2094(8) 0.2034(4) 0.1618(2) 0.0296(17) Uani 1 1 d . . .
H12A H 1.2477 0.1727 0.1808 0.035 Uiso 1 1 calc R . .
H12B H 1.2480 0.2495 0.1651 0.035 Uiso 1 1 calc R . .
C11 C 1.0404(8) 0.4257(5) -0.1340(2) 0.0314(17) Uani 1 1 d . . .
H11A H 0.9975 0.3805 -0.1319 0.038 Uiso 1 1 calc R . .
H11B H 0.9973 0.4513 -0.1544 0.038 Uiso 1 1 calc R . .
C9 C 1.0990(6) 0.2977(4) 0.02939(19) 0.0191(13) Uani 1 1 d . . .
C8 C 1.1804(8) 0.4147(4) -0.1443(2) 0.0276(16) Uani 1 1 d . . .
H8A H 1.2177 0.4595 -0.1518 0.033 Uiso 1 1 calc R . .
H8B H 1.1839 0.3843 -0.1664 0.033 Uiso 1 1 calc R . .
C7 C 1.0850(6) 0.0153(3) 0.09000(18) 0.0169(13) Uani 1 1 d . . .
C6 C 1.1506(8) 0.1541(4) -0.1548(2) 0.0298(17) Uani 1 1 d . . .
H6A H 1.1985 0.1635 -0.1782 0.036 Uiso 1 1 calc R . .
H6B H 1.0714 0.1284 -0.1615 0.036 Uiso 1 1 calc R . .
C5 C 1.1114(8) 0.2222(4) -0.1373(2) 0.0296(17) Uani 1 1 d . . .
H5A H 1.0736 0.2519 -0.1568 0.036 Uiso 1 1 calc R . .
H5B H 1.1895 0.2453 -0.1275 0.036 Uiso 1 1 calc R . .
C4 C 1.1155(6) 0.0770(3) -0.01415(18) 0.0149(12) Uani 1 1 d . . .
C3 C 1.1812(8) -0.0047(5) 0.1589(2) 0.0348(19) Uani 1 1 d . . .
H3A H 1.2499 0.0274 0.1509 0.042 Uiso 1 1 calc R . .
H3B H 1.1709 -0.0003 0.1863 0.042 Uiso 1 1 calc R . .
C2 C 1.2226(9) -0.0777(5) 0.1497(2) 0.038(2) Uani 1 1 d . . .
H2A H 1.1513 -0.1093 0.1563 0.046 Uiso 1 1 calc R . .
H2B H 1.2981 -0.0898 0.1654 0.046 Uiso 1 1 calc R . .
C1 C 1.0643(8) 0.2082(4) 0.1684(2) 0.0299(17) Uani 1 1 d . . .
H1A H 1.0485 0.2147 0.1955 0.036 Uiso 1 1 calc R . .
H1B H 1.0238 0.1642 0.1610 0.036 Uiso 1 1 calc R . .
O4 O 0.4360(5) 0.1210(3) 0.21877(14) 0.0228(10) Uani 1 1 d . . .
O3 O 0.6583(5) 0.1954(3) 0.22271(14) 0.0236(11) Uani 1 1 d . . .
O2 O 0.4274(5) 0.2637(3) 0.21964(13) 0.0224(10) Uani 1 1 d . . .
O1 O 0.8407(6) 0.2569(3) 0.22132(16) 0.0344(13) Uani 1 1 d . . .
C28 C 0.3211(7) 0.2865(3) 0.2332(2) 0.0212(14) Uani 1 1 d . . .
C26 C 0.7336(7) 0.2441(4) 0.23390(18) 0.0193(13) Uani 1 1 d . . .
C25 C 0.4630(8) 0.0611(4) 0.2311(2) 0.0256(15) Uani 1 1 d . . .
O6 O 0.2619(6) 0.3364(3) 0.22185(16) 0.0373(14) Uani 1 1 d . . .
N2 O 1.0000 0.3748(5) 0.2500 0.042(2) Uani 1 2 d S . .
H7C H 0.9141 0.3489 0.2423 0.050 Uiso 1 1 d . . .
H7A H 1.0000 0.3269 0.2500 0.050 Uiso 1 2 d S . .
H7B H 0.9909 0.4072 0.2250 0.050 Uiso 0.50 1 d P . .
O5 O 0.4328(8) 0.0067(3) 0.21569(19) 0.054(2) Uani 1 1 d . . .
N1 N 0.7036(14) -0.0551(7) 0.2063(4) 0.033(3) Uani 0.50 1 d P . .
C29 C 0.7927(16) -0.0311(8) 0.2213(4) 0.027(3) Uani 0.50 1 d P . .
C23 C 0.8942(10) -0.0056(5) 0.2363(2) 0.043(2) Uani 1 1 d . . .
C22 C 0.8974(15) 0.0657(6) 0.2368(3) 0.068(4) Uani 1 1 d . . .
H22A H 0.8251 0.0906 0.2275 0.081 Uiso 1 1 calc R . .
C30 C 1.0000 0.1004(9) 0.2500 0.092(9) Uani 1 2 d S . .
H30A H 1.0000 0.1491 0.2500 0.139 Uiso 1 2 calc SR . .
C24 C 1.0000 -0.0434(5) 0.2500 0.030(2) Uani 1 2 d S . .
H24A H 1.0000 -0.0921 0.2500 0.045 Uiso 1 2 calc SR . .

loop_
_atom_site_aniso_label
_atom_site_aniso_U_11
_atom_site_aniso_U_22
_atom_site_aniso_U_33
_atom_site_aniso_U_23
_atom_site_aniso_U_13
_atom_site_aniso_U_12
Co1 0.0188(6) 0.0213(7) 0.0158(6) 0.000 -0.0005(5) 0.000
S16 0.0193(8) 0.0218(8) 0.0152(7) 0.0036(6) 0.0019(6) 0.0014(6)
S15 0.0235(8) 0.0182(8) 0.0181(8) 0.0023(6) 0.0001(6) 0.0030(7)
S14 0.0183(8) 0.0325(10) 0.0181(8) 0.0023(7) -0.0014(6) 0.0049(7)
S13 0.0215(8) 0.0160(7) 0.0142(7) 0.0009(6) 0.0007(6) 0.0024(6)
S12 0.0222(8) 0.0226(8) 0.0192(8) 0.0019(6) 0.0019(6) 0.0051(7)
S11 0.0201(8) 0.0195(8) 0.0223(8) 0.0062(6) 0.0042(6) 0.0038(6)
S10 0.0234(8) 0.0239(9) 0.0199(8) -0.0001(7) 0.0011(7) 0.0037(7)
S9 0.0185(8) 0.0312(9) 0.0208(8) 0.0055(7) 0.0033(6) 0.0065(7)
S8 0.0235(9) 0.0289(9) 0.0235(8) 0.0068(7) -0.0008(7) 0.0044(7)
S7 0.0205(8) 0.0195(8) 0.0247(8) 0.0046(6) -0.0004(7) 0.0009(7)
S6 0.0226(8) 0.0300(9) 0.0160(8) 0.0036(7) 0.0012(6) -0.0027(7)
S5 0.0239(8) 0.0300(9) 0.0172(8) 0.0083(7) 0.0026(7) -0.0009(7)
S4 0.0237(8) 0.0284(9) 0.0183(8) 0.0028(7) 0.0008(7) 0.0047(7)
S3 0.0262(9) 0.0256(9) 0.0248(9) 0.0087(7) -0.0040(7) 0.0019(7)
S2 0.0200(8) 0.0373(10) 0.0175(8) -0.0006(7) 0.0031(6) -0.0016(7)
S1 0.0273(9) 0.0270(9) 0.0358(10) 0.0166(8) 0.0054(8) 0.0072(8)
C21 0.018(3) 0.024(3) 0.019(3) 0.001(3) -0.002(3) -0.006(3)
C20 0.019(3) 0.018(3) 0.020(3) 0.000(3) -0.002(3) 0.002(3)
C19 0.019(3) 0.018(3) 0.018(3) 0.003(3) 0.002(3) 0.002(3)
C18 0.017(3) 0.016(3) 0.023(3) 0.007(3) 0.001(3) -0.001(3)
C17 0.016(3) 0.015(3) 0.021(3) 0.002(2) -0.003(3) -0.002(2)
C16 0.019(3) 0.024(3) 0.020(3) 0.002(3) 0.000(3) -0.003(3)
C15 0.019(3) 0.020(3) 0.019(3) 0.000(3) 0.001(3) -0.003(3)
C14 0.019(3) 0.018(3) 0.022(3) 0.004(3) -0.002(3) -0.002(3)
C13 0.017(3) 0.023(3) 0.017(3) 0.002(3) -0.003(2) 0.003(3)
C12 0.037(4) 0.030(4) 0.022(3) -0.008(3) -0.012(3) 0.009(3)
C11 0.031(4) 0.039(5) 0.024(4) 0.000(3) -0.010(3) -0.003(4)
C9 0.018(3) 0.021(3) 0.019(3) -0.002(3) -0.001(3) -0.002(3)
C8 0.030(4) 0.035(4) 0.018(3) 0.001(3) -0.001(3) -0.002(3)
C7 0.017(3) 0.017(3) 0.017(3) 0.002(2) 0.001(2) -0.002(2)
C6 0.032(4) 0.035(4) 0.023(4) 0.011(3) -0.002(3) -0.001(3)
C5 0.033(4) 0.027(4) 0.029(4) 0.014(3) -0.002(3) -0.003(3)
C4 0.016(3) 0.012(3) 0.017(3) 0.003(2) 0.001(2) -0.001(2)
C3 0.036(4) 0.044(5) 0.024(4) 0.011(3) -0.009(3) 0.003(4)
C2 0.038(5) 0.043(5) 0.033(4) 0.014(4) 0.002(4) 0.010(4)
C1 0.035(4) 0.034(4) 0.020(3) 0.005(3) 0.002(3) 0.005(4)
O4 0.026(3) 0.023(2) 0.019(2) 0.0036(19) -0.005(2) -0.005(2)
O3 0.023(2) 0.027(3) 0.021(2) -0.005(2) 0.002(2) 0.001(2)
O2 0.024(3) 0.024(3) 0.019(2) 0.005(2) 0.0018(19) 0.000(2)
O1 0.029(3) 0.041(3) 0.033(3) -0.007(3) 0.010(2) -0.009(3)
C28 0.027(4) 0.014(3) 0.023(3) -0.005(3) -0.003(3) 0.005(3)
C26 0.023(3) 0.020(3) 0.015(3) 0.005(2) -0.002(3) 0.004(3)
C25 0.033(4) 0.020(3) 0.024(4) 0.004(3) -0.004(3) -0.003(3)
O6 0.047(4) 0.036(3) 0.030(3) 0.009(2) 0.008(3) 0.018(3)
O7 0.041(5) 0.039(5) 0.048(5) 0.000 -0.006(4) 0.000
O5 0.093(6) 0.028(3) 0.042(4) 0.001(3) -0.030(4) -0.013(4)
N1 0.040(8) 0.032(7) 0.028(7) 0.000(6) 0.001(6) 0.000(6)
C29 0.040(9) 0.020(7) 0.019(7) -0.001(6) 0.001(6) -0.001(6)
C23 0.045(5) 0.052(6) 0.031(4) -0.003(4) 0.005(4) 0.019(5)
C22 0.115(11) 0.051(7) 0.038(5) 0.019(5) 0.030(6) 0.054(7)
C30 0.19(3) 0.034(9) 0.057(11) 0.000 0.069(15) 0.000
C24 0.043(7) 0.013(5) 0.034(6) 0.000 0.001(5) 0.000

loop_
_atom_type_symbol
_atom_type_description
_atom_type_scat_dispersion_real
_atom_type_scat_dispersion_imag
_atom_type_scat_source
C C 0.0033 0.0016 'International Tables Vol C Tables 4.2.6.8 and 6.1.1.4'
H H 0.0000 0.0000 'International Tables Vol C Tables 4.2.6.8 and 6.1.1.4'
N N 0.0061 0.0033 'International Tables Vol C Tables 4.2.6.8 and 6.1.1.4'
S S 0.1246 0.1234 'International Tables Vol C Tables 4.2.6.8 and 6.1.1.4'
Co Co 0.3494 0.9721 'International Tables Vol C Tables 4.2.6.8 and 6.1.1.4'
O O 0.0106 0.0060 'International Tables Vol C Tables 4.2.6.8 and 6.1.1.4'

loop_
_geom_angle_atom_site_label_1
_geom_angle_atom_site_label_2
_geom_angle_atom_site_label_3
_geom_angle
_geom_angle_site_symmetry_1
_geom_angle_site_symmetry_3
_geom_angle_publ_flag
O3 Co1 O3 176.8(3) . 3_655 ?
O3 Co1 O4 91.1(2) . . ?
O3 Co1 O4 91.3(2) 3_655 . ?
O3 Co1 O4 91.3(2) . 3_655 ?
O3 Co1 O4 91.1(2) 3_655 3_655 ?
O4 Co1 O4 85.8(3) . 3_655 ?
O3 Co1 O2 86.2(2) . 3_655 ?
O3 Co1 O2 91.5(2) 3_655 3_655 ?
O4 Co1 O2 177.2(2) . 3_655 ?
O4 Co1 O2 93.5(2) 3_655 3_655 ?
O3 Co1 O2 91.5(2) . . ?
O3 Co1 O2 86.2(2) 3_655 . ?
O4 Co1 O2 93.5(2) . . ?
O4 Co1 O2 177.2(2) 3_655 . ?
O2 Co1 O2 87.3(3) 3_655 . ?
C4 S16 C15 95.3(3) . . ?
C4 S15 C14 95.3(3) . . ?
C9 S14 C13 94.8(3) . . ?
C19 S13 C7 95.1(3) . . ?
C21 S12 C20 93.8(3) . . ?
C19 S11 C18 95.3(3) . . ?
C17 S10 C9 94.9(3) . . ?
C20 S9 C16 93.5(3) . . ?
C16 S8 C11 97.1(4) . . ?
C17 S7 C12 99.1(3) . . ?
C7 S6 C3 97.7(4) . . ?
C15 S5 C6 101.5(4) . . ?
C13 S4 C1 101.2(3) . . ?
C14 S3 C5 101.0(3) . . ?
C21 S2 C8 105.2(3) . . ?
C18 S1 C2 104.1(4) . . ?
C16 C21 S2 126.9(6) . . ?
C16 C21 S12 117.6(5) . . ?
S2 C21 S12 115.5(4) . . ?
C9 C20 S9 124.0(5) . . ?
C9 C20 S12 120.6(5) . . ?
S9 C20 S12 115.2(4) . . ?
C4 C19 S13 122.4(5) . . ?
C4 C19 S11 121.2(5) . . ?
S13 C19 S11 116.2(4) . . ?
C7 C18 S1 130.1(5) . . ?
C7 C18 S11 116.6(5) . . ?
S1 C18 S11 113.3(4) . . ?
C13 C17 S7 128.7(5) . . ?
C13 C17 S10 117.5(5) . . ?
S7 C17 S10 113.8(4) . . ?
C21 C16 S8 123.6(6) . . ?
C21 C16 S9 117.9(5) . . ?
S8 C16 S9 118.1(4) . . ?
C14 C15 S16 116.9(5) . . ?
C14 C15 S5 128.5(5) . . ?
S16 C15 S5 114.6(4) . . ?
C15 C14 S15 116.7(5) . . ?
C15 C14 S3 128.5(6) . . ?
S15 C14 S3 114.7(4) . . ?
C17 C13 S4 129.0(5) . . ?
C17 C13 S14 116.8(5) . . ?
S4 C13 S14 114.1(4) . . ?
C1 C12 S7 113.6(5) . . ?
C8 C11 S8 113.6(5) . . ?
C20 C9 S14 124.1(5) . . ?
C20 C9 S10 121.1(5) . . ?
S14 C9 S10 114.7(4) . . ?
C11 C8 S2 115.8(5) . . ?
C18 C7 S13 116.7(5) . . ?
C18 C7 S6 124.2(5) . . ?
S13 C7 S6 118.9(4) . . ?
C5 C6 S5 114.4(5) . . ?
C6 C5 S3 113.0(5) . . ?
C19 C4 S15 124.9(5) . . ?
C19 C4 S16 119.4(5) . . ?
S15 C4 S16 115.7(4) . . ?
C2 C3 S6 112.4(6) . . ?
C3 C2 S1 114.2(6) . . ?
C12 C1 S4 113.7(6) . . ?
C25 O4 Co1 113.1(5) . . ?
C26 O3 Co1 112.3(4) . . ?
C28 O2 Co1 111.9(4) . . ?
O6 C28 O2 125.6(7) . . ?
O6 C28 C26 119.8(7) . 3_655 ?
O2 C28 C26 114.7(6) . 3_655 ?
O1 C26 O3 125.6(7) . . ?
O1 C26 C28 120.2(6) . 3_655 ?
O3 C26 C28 114.1(6) . 3_655 ?
O5 C25 O4 125.2(7) . . ?
O5 C25 C25 120.8(5) . 3_655 ?
O4 C25 C25 114.0(4) . 3_655 ?
N1 C29 C23 177.0(17) . . ?
C29 C23 C22 114.4(12) . . ?
C29 C23 C24 125.5(11) . . ?
C22 C23 C24 120.0(11) . . ?
C30 C22 C23 121.7(13) . . ?
C22 C30 C22 119.6(16) . 3_755 ?
C23 C24 C23 116.9(11) 3_755 . ?

loop_
_geom_bond_atom_site_label_1
_geom_bond_atom_site_label_2
_geom_bond_distance
_geom_bond_site_symmetry_2
_geom_bond_publ_flag
Co1 O3 1.906(5) . ?
Co1 O3 1.906(5) 3_655 ?
Co1 O4 1.908(5) . ?
Co1 O4 1.908(5) 3_655 ?
Co1 O2 1.913(5) 3_655 ?
Co1 O2 1.913(5) . ?
S16 C4 1.731(7) . ?
S16 C15 1.732(7) . ?
S15 C4 1.722(6) . ?
S15 C14 1.741(7) . ?
S14 C9 1.757(7) . ?
S14 C13 1.773(7) . ?
S13 C19 1.722(7) . ?
S13 C7 1.750(7) . ?
S12 C21 1.749(7) . ?
S12 C20 1.766(7) . ?
S11 C19 1.728(7) . ?
S11 C18 1.741(7) . ?
S10 C17 1.763(7) . ?
S10 C9 1.763(7) . ?
S9 C20 1.752(7) . ?
S9 C16 1.760(7) . ?
S8 C16 1.757(7) . ?
S8 C11 1.824(8) . ?
S7 C17 1.748(7) . ?
S7 C12 1.800(8) . ?
S6 C7 1.751(7) . ?
S6 C3 1.818(8) . ?
S5 C15 1.753(7) . ?
S5 C6 1.810(8) . ?
S4 C13 1.747(7) . ?
S4 C1 1.793(8) . ?
S3 C14 1.753(7) . ?
S3 C5 1.814(8) . ?
S2 C21 1.749(7) . ?
S2 C8 1.834(8) . ?
S1 C18 1.736(7) . ?
S1 C2 1.802(9) . ?
C21 C16 1.335(10) . ?
C20 C9 1.350(9) . ?
C19 C4 1.396(9) . ?
C18 C7 1.362(9) . ?
C17 C13 1.349(9) . ?
C15 C14 1.356(10) . ?
C12 C1 1.522(11) . ?
C11 C8 1.509(11) . ?
C6 C5 1.523(12) . ?
C3 C2 1.523(13) . ?
O4 C25 1.280(9) . ?
O3 C26 1.291(9) . ?
O2 C28 1.281(9) . ?
O1 C26 1.221(9) . ?
C28 O6 1.219(9) . ?
C28 C26 1.545(10) 3_655 ?
C26 C28 1.545(10) 3_655 ?
C25 O5 1.235(9) . ?
C25 C25 1.555(14) 3_655 ?
N1 C29 1.16(2) . ?
C29 C23 1.279(19) . ?
C23 C22 1.392(15) . ?
C23 C24 1.407(10) . ?
C22 C30 1.344(16) . ?
C30 C22 1.344(16) 3_755 ?
C24 C23 1.407(11) 3_755 ?
